data_2233691
loop_
_publ_author_name
'Zhao, Min-Min'

_publ_section_title
;
 Propane-1,3-diaminium bis(perchlorate)--18-crown-6 (1/2)
;
_journal_coeditor_code XU5433
_journal_issue 2
_journal_name_full 'Acta Crystallographica Section E'
_journal_page_first o327
_journal_paper_doi 10.1107/S1600536811056248
_journal_volume 68
_journal_year 2012
_chemical_formula_iupac 'C3 H12 N2 2+, 2Cl O4 -, 2C12 H24 O6'
_chemical_formula_moiety 'C3 H12 N2 2+, 2(Cl O4 -), 2(C12 H24 O6)'
_chemical_formula_sum 'C27 H60 Cl2 N2 O20'
_chemical_formula_weight 803.67
_chemical_name_systematic
;
Propane-1,3-diaminium bis(perchlorate)--18-crown-6 (1/2)
;
_space_group_IT_number 15
_symmetry_cell_setting monoclinic
_symmetry_space_group_name_Hall '-C 2yc'
_symmetry_space_group_name_H-M 'C 1 2/c 1'
_atom_sites_solution_hydrogens geom
_atom_sites_solution_primary direct
_atom_sites_solution_secondary difmap
_audit_creation_method SHELXL-97
_cell_angle_alpha 90.00
_cell_angle_beta 113.59(3)
_cell_angle_gamma 90.00
_cell_formula_units_Z 4
_cell_length_a 22.984(5)
_cell_length_b 9.0055(18)
_cell_length_c 21.620(4)
_cell_measurement_reflns_used 3606
_cell_measurement_temperature 298(2)
_cell_measurement_theta_max 27.48
_cell_measurement_theta_min 3.34
_cell_volume 4101.0(17)
_computing_cell_refinement '<i>CrystalClear</i> (Rigaku, 2005)'
_computing_data_collection '<i>CrystalClear</i> (Rigaku, 2005)'
_computing_data_reduction '<i>CrystalClear</i> (Rigaku, 2005)'
_computing_molecular_graphics '<i>SHELXTL</i> (Sheldrick, 2008)'
_computing_publication_material '<i>SHELXTL</i> (Sheldrick, 2008)'
_computing_structure_refinement '<i>SHELXL97</i> (Sheldrick, 2008)'
_computing_structure_solution '<i>SHELXS97</i> (Sheldrick, 2008)'
_diffrn_ambient_temperature 298(2)
_diffrn_detector_area_resol_mean 13.6612
_diffrn_measured_fraction_theta_full 0.998
_diffrn_measured_fraction_theta_max 0.998
_diffrn_measurement_device_type 'Rigaku Mercury2'
_diffrn_measurement_method 'CCD profile fitting'
_diffrn_radiation_monochromator graphite
_diffrn_radiation_source 'fine-focus sealed tube'
_diffrn_radiation_type MoK\a
_diffrn_radiation_wavelength 0.71073
_diffrn_reflns_av_R_equivalents 0.0856
_diffrn_reflns_av_sigmaI/netI 0.0659
_diffrn_reflns_limit_h_max 27
_diffrn_reflns_limit_h_min -27
_diffrn_reflns_limit_k_max 10
_diffrn_reflns_limit_k_min -10
_diffrn_reflns_limit_l_max 25
_diffrn_reflns_limit_l_min -25
_diffrn_reflns_number 16855
_diffrn_reflns_theta_full 25.00
_diffrn_reflns_theta_max 25.00
_diffrn_reflns_theta_min 3.34
_exptl_absorpt_coefficient_mu 0.233
_exptl_absorpt_correction_T_max 1.000
_exptl_absorpt_correction_T_min 0.910
_exptl_absorpt_correction_type multi-scan
_exptl_absorpt_process_details '(CrystalClear; Rigaku, 2005)'
_exptl_crystal_colour Colorless
_exptl_crystal_density_diffrn 1.302
_exptl_crystal_density_method 'not measured'
_exptl_crystal_description block
_exptl_crystal_F_000 1720
_exptl_crystal_size_max 0.10
_exptl_crystal_size_mid 0.03
_exptl_crystal_size_min 0.03
_refine_diff_density_max 0.652
_refine_diff_density_min -0.415
_refine_ls_extinction_method none
_refine_ls_goodness_of_fit_ref 1.068
_refine_ls_hydrogen_treatment constr
_refine_ls_matrix_type full
_refine_ls_number_parameters 232
_refine_ls_number_reflns 3606
_refine_ls_number_restraints 0
_refine_ls_restrained_S_all 1.068
_refine_ls_R_factor_all 0.1432
_refine_ls_R_factor_gt 0.0846
_refine_ls_shift/su_max 0.000
_refine_ls_shift/su_mean 0.000
_refine_ls_structure_factor_coef Fsqd
_refine_ls_weighting_details 'calc w=1/[\s^2^(Fo^2^)+(0.1136P)^2^+6.3277P] where P=(Fo^2^+2Fc^2^)/3'
_refine_ls_weighting_scheme calc
_refine_ls_wR_factor_gt 0.2159
_refine_ls_wR_factor_ref 0.2478
_reflns_number_gt 2059
_reflns_number_total 3606
_reflns_threshold_expression I>2sigma(I)
_cod_data_source_file xu5433.cif
_cod_data_source_block I
_cod_original_sg_symbol_H-M 'C 2/c'
_cod_database_code 2233691
_cod_database_fobs_code 2233691

loop_
_symmetry_equiv_pos_as_xyz
'x, y, z'
'-x, y, -z+1/2'
'x+1/2, y+1/2, z'
'-x+1/2, y+1/2, -z+1/2'
'-x, -y, -z'
'x, -y, z-1/2'
'-x+1/2, -y+1/2, -z'
'x+1/2, -y+1/2, z-1/2'

loop_
_atom_site_type_symbol
_atom_site_label
_atom_site_fract_x
_atom_site_fract_y
_atom_site_fract_z
_atom_site_U_iso_or_equiv
_atom_site_adp_type
_atom_site_calc_flag
_atom_site_refinement_flags
_atom_site_occupancy
_atom_site_symmetry_multiplicity
Cl Cl1 0.07984(6) 0.10040(17) 0.43221(7) 0.0626(5) Uani d . 1 1
N N1 0.10533(15) 0.4168(4) 0.23756(18) 0.0394(9) Uani d . 1 1
H H1C 0.1367 0.3550 0.2409 0.059 Uiso calc R 1 1
H H1D 0.1195 0.4836 0.2706 0.059 Uiso calc R 1 1
H H1E 0.0915 0.4628 0.1978 0.059 Uiso calc R 1 1
C C14 0.0000 0.4263(7) 0.2500 0.0401(15) Uani d S 1 2
H H14A -0.0183 0.4888 0.2110 0.048 Uiso d R 1 1
C C13 0.0522(2) 0.3310(5) 0.2433(3) 0.0489(12) Uani d . 1 1
H H13A 0.0693 0.2672 0.2820 0.059 Uiso d R 1 1
H H13B 0.0334 0.2691 0.2041 0.059 Uiso d R 1 1
O O1 0.19599(14) 0.1670(4) 0.26636(16) 0.0522(9) Uani d . 1 1
O O2 0.14880(16) 0.2723(4) 0.13018(17) 0.0610(10) Uani d . 1 1
O O6 0.22044(16) 0.3852(4) 0.37058(16) 0.0600(10) Uani d . 1 1
O O5 0.15115(18) 0.6523(4) 0.3449(2) 0.0699(11) Uani d . 1 1
O O3 0.07323(17) 0.5386(5) 0.10111(19) 0.0694(11) Uani d . 1 1
O O4 0.10201(18) 0.7507(4) 0.2076(2) 0.0748(12) Uani d . 1 1
C C11 0.2347(2) 0.2291(6) 0.3837(3) 0.0613(15) Uani d . 1 1
H H11A 0.1988 0.1794 0.3863 0.074 Uiso d R 1 1
H H11B 0.2701 0.2174 0.4263 0.074 Uiso d R 1 1
C C12 0.2501(2) 0.1626(6) 0.3288(3) 0.0593(14) Uani d . 1 1
H H12A 0.2846 0.2154 0.3246 0.071 Uiso d R 1 1
H H12B 0.2629 0.0612 0.3398 0.071 Uiso d R 1 1
C C2 0.1526(3) 0.1189(6) 0.1466(3) 0.0683(16) Uani d . 1 1
H H2A 0.1580 0.0620 0.1117 0.082 Uiso d R 1 1
H H2B 0.1142 0.0871 0.1503 0.082 Uiso d R 1 1
C C1 0.2077(3) 0.0951(6) 0.2127(3) 0.0634(15) Uani d . 1 1
H H1A 0.2155 -0.0089 0.2223 0.076 Uiso d R 1 1
H H1B 0.2449 0.1381 0.2102 0.076 Uiso d R 1 1
C C9 0.2026(3) 0.6201(8) 0.4103(3) 0.0796(19) Uani d . 1 1
H H9A 0.1956 0.6718 0.4455 0.096 Uiso d R 1 1
H H9B 0.2419 0.6542 0.4096 0.096 Uiso d R 1 1
C C4 0.0927(3) 0.4672(8) 0.0535(3) 0.080(2) Uani d . 1 1
H H4A 0.1335 0.5054 0.0591 0.096 Uiso d R 1 1
H H4B 0.0631 0.4888 0.0084 0.096 Uiso d R 1 1
C C3 0.0976(3) 0.3036(7) 0.0654(3) 0.0751(18) Uani d . 1 1
H H3A 0.0581 0.2673 0.0648 0.090 Uiso d R 1 1
H H3B 0.1056 0.2548 0.0300 0.090 Uiso d R 1 1
C C6 0.0487(3) 0.7661(7) 0.1465(4) 0.086(2) Uani d . 1 1
H H6A 0.0386 0.8695 0.1376 0.104 Uiso d R 1 1
H H6B 0.0127 0.7165 0.1488 0.104 Uiso d R 1 1
C C5 0.0641(3) 0.6996(7) 0.0914(3) 0.085(2) Uani d . 1 1
H H5A 0.0303 0.7185 0.0482 0.102 Uiso d R 1 1
H H5B 0.1022 0.7436 0.0917 0.102 Uiso d R 1 1
C C8 0.1502(4) 0.8053(7) 0.3269(4) 0.087(2) Uani d . 1 1
H H8A 0.1882 0.8290 0.3206 0.104 Uiso d R 1 1
H H8B 0.1483 0.8674 0.3622 0.104 Uiso d R 1 1
C C10 0.2064(3) 0.4562(7) 0.4218(3) 0.0716(17) Uani d . 1 1
H H10A 0.2388 0.4350 0.4655 0.086 Uiso d R 1 1
H H10B 0.1665 0.4209 0.4205 0.086 Uiso d R 1 1
C C7 0.0943(3) 0.8322(6) 0.2623(4) 0.083(2) Uani d . 1 1
H H7A 0.0571 0.7967 0.2673 0.099 Uiso d R 1 1
H H7B 0.0889 0.9362 0.2518 0.099 Uiso d R 1 1
O O9 0.0609(3) 0.0673(6) 0.3637(2) 0.1150(18) Uani d . 1 1
O O8 0.0368(2) 0.0512(6) 0.4595(3) 0.1106(18) Uani d . 1 1
O O10 0.0830(5) 0.2559(8) 0.4361(5) 0.231(5) Uani d . 1 1
O O7 0.1380(3) 0.0480(16) 0.4675(4) 0.257(6) Uani d . 1 1

loop_
_atom_site_aniso_label
_atom_site_aniso_U_11
_atom_site_aniso_U_22
_atom_site_aniso_U_33
_atom_site_aniso_U_12
_atom_site_aniso_U_13
_atom_site_aniso_U_23
Cl1 0.0603(8) 0.0785(10) 0.0606(8) -0.0265(7) 0.0363(7) -0.0224(7)
N1 0.037(2) 0.037(2) 0.048(2) 0.0041(16) 0.0206(17) 0.0043(17)
C14 0.038(3) 0.038(4) 0.049(4) 0.000 0.021(3) 0.000
C13 0.040(3) 0.040(3) 0.071(3) -0.002(2) 0.027(2) 0.001(2)
O1 0.0417(18) 0.054(2) 0.060(2) 0.0123(15) 0.0193(17) 0.0100(17)
O2 0.058(2) 0.062(2) 0.056(2) -0.0107(17) 0.0150(18) -0.0049(18)
O6 0.067(2) 0.070(2) 0.045(2) -0.0079(18) 0.0247(18) 0.0007(18)
O5 0.076(3) 0.052(2) 0.091(3) -0.0118(19) 0.044(2) -0.015(2)
O3 0.068(2) 0.074(3) 0.055(2) -0.0096(19) 0.0132(19) 0.020(2)
O4 0.057(2) 0.059(2) 0.104(3) 0.0210(19) 0.026(2) 0.017(2)
C11 0.052(3) 0.065(4) 0.058(3) -0.003(3) 0.014(3) 0.025(3)
C12 0.043(3) 0.055(3) 0.070(4) 0.003(2) 0.013(3) 0.020(3)
C2 0.074(4) 0.063(4) 0.079(4) -0.008(3) 0.042(3) -0.014(3)
C1 0.071(4) 0.046(3) 0.089(4) 0.012(3) 0.049(3) -0.002(3)
C9 0.087(4) 0.101(6) 0.056(4) -0.018(4) 0.034(4) -0.025(3)
C4 0.064(4) 0.103(5) 0.049(3) -0.027(4) -0.003(3) 0.016(3)
C3 0.072(4) 0.095(5) 0.044(3) -0.020(3) 0.009(3) -0.013(3)
C6 0.062(4) 0.066(4) 0.125(6) 0.008(3) 0.030(4) 0.041(4)
C5 0.059(4) 0.076(4) 0.084(5) -0.011(3) -0.009(3) 0.053(4)
C8 0.110(5) 0.052(4) 0.122(6) -0.004(4) 0.071(5) -0.033(4)
C10 0.070(4) 0.093(5) 0.054(3) -0.014(3) 0.027(3) -0.005(3)
C7 0.085(4) 0.043(3) 0.149(7) 0.018(3) 0.078(5) 0.002(4)
O9 0.159(5) 0.123(4) 0.065(3) 0.033(3) 0.045(3) 0.005(3)
O8 0.118(4) 0.112(4) 0.146(4) -0.048(3) 0.100(4) -0.035(3)
O10 0.412(14) 0.111(5) 0.310(10) -0.140(7) 0.292(11) -0.112(6)
O7 0.076(4) 0.533(19) 0.133(6) 0.024(7) 0.012(4) 0.140(9)

loop_
_atom_type_symbol
_atom_type_description
_atom_type_scat_dispersion_real
_atom_type_scat_dispersion_imag
_atom_type_scat_source
C C 0.0033 0.0016 'International Tables Vol C Tables 4.2.6.8 and 6.1.1.4'
H H 0.0000 0.0000 'International Tables Vol C Tables 4.2.6.8 and 6.1.1.4'
N N 0.0061 0.0033 'International Tables Vol C Tables 4.2.6.8 and 6.1.1.4'
O O 0.0106 0.0060 'International Tables Vol C Tables 4.2.6.8 and 6.1.1.4'
Cl Cl 0.1484 0.1585 'International Tables Vol C Tables 4.2.6.8 and 6.1.1.4'

loop_
_geom_angle_atom_site_label_1
_geom_angle_atom_site_label_2
_geom_angle_atom_site_label_3
_geom_angle_site_symmetry_1
_geom_angle_site_symmetry_3
_geom_angle
O7 Cl1 O9 . . 110.3(5)
O7 Cl1 O10 . . 107.6(7)
O9 Cl1 O10 . . 105.2(5)
O7 Cl1 O8 . . 111.1(4)
O9 Cl1 O8 . . 113.7(3)
O10 Cl1 O8 . . 108.5(4)
C13 N1 H1C . . 109.5
C13 N1 H1D . . 109.5
H1C N1 H1D . . 109.5
C13 N1 H1E . . 109.5
H1C N1 H1E . . 109.5
H1D N1 H1E . . 109.5
C13 C14 C13 . 2 111.6(5)
C13 C14 H14A . . 109.3
C13 C14 H14A 2 . 109.2
N1 C13 C14 . . 114.6(4)
N1 C13 H13A . . 108.5
C14 C13 H13A . . 108.5
N1 C13 H13B . . 108.7
C14 C13 H13B . . 108.5
H13A C13 H13B . . 107.8
C12 O1 C1 . . 112.1(4)
C2 O2 C3 . . 112.0(4)
C10 O6 C11 . . 112.8(4)
C8 O5 C9 . . 111.8(5)
C4 O3 C5 . . 114.2(5)
C6 O4 C7 . . 111.7(5)
O6 C11 C12 . . 109.9(4)
O6 C11 H11A . . 109.4
C12 C11 H11A . . 110.0
O6 C11 H11B . . 109.5
C12 C11 H11B . . 109.8
H11A C11 H11B . . 108.2
O1 C12 C11 . . 110.4(4)
O1 C12 H12A . . 109.8
C11 C12 H12A . . 110.1
O1 C12 H12B . . 109.0
C11 C12 H12B . . 109.2
H12A C12 H12B . . 108.2
O2 C2 C1 . . 108.7(4)
O2 C2 H2A . . 109.7
C1 C2 H2A . . 110.3
O2 C2 H2B . . 110.1
C1 C2 H2B . . 109.4
H2A C2 H2B . . 108.6
O1 C1 C2 . . 110.1(4)
O1 C1 H1A . . 110.0
C2 C1 H1A . . 111.0
O1 C1 H1B . . 108.8
C2 C1 H1B . . 108.6
H1A C1 H1B . . 108.3
O5 C9 C10 . . 109.1(5)
O5 C9 H9A . . 110.1
C10 C9 H9A . . 111.4
O5 C9 H9B . . 108.9
C10 C9 H9B . . 109.0
H9A C9 H9B . . 108.3
O3 C4 C3 . . 110.2(5)
O3 C4 H4A . . 108.6
C3 C4 H4A . . 109.2
O3 C4 H4B . . 110.0
C3 C4 H4B . . 110.5
H4A C4 H4B . . 108.3
O2 C3 C4 . . 109.5(4)
O2 C3 H3A . . 110.1
C4 C3 H3A . . 109.1
O2 C3 H3B . . 109.9
C4 C3 H3B . . 110.0
H3A C3 H3B . . 108.3
O4 C6 C5 . . 108.3(5)
O4 C6 H6A . . 109.6
C5 C6 H6A . . 110.2
O4 C6 H6B . . 110.6
C5 C6 H6B . . 109.8
H6A C6 H6B . . 108.4
O3 C5 C6 . . 110.3(5)
O3 C5 H5A . . 109.2
C6 C5 H5A . . 110.2
O3 C5 H5B . . 109.2
C6 C5 H5B . . 109.5
H5A C5 H5B . . 108.3
O5 C8 C7 . . 108.9(5)
O5 C8 H8A . . 109.8
C7 C8 H8A . . 108.7
O5 C8 H8B . . 110.2
C7 C8 H8B . . 110.6
H8A C8 H8B . . 108.6
O6 C10 C9 . . 109.4(5)
O6 C10 H10A . . 110.4
C9 C10 H10A . . 109.4
O6 C10 H10B . . 109.9
C9 C10 H10B . . 109.3
H10A C10 H10B . . 108.5
O4 C7 C8 . . 109.8(4)
O4 C7 H7A . . 109.0
C8 C7 H7A . . 108.1
O4 C7 H7B . . 110.3
C8 C7 H7B . . 111.2
H7A C7 H7B . . 108.3

loop_
_geom_bond_atom_site_label_1
_geom_bond_atom_site_label_2
_geom_bond_site_symmetry_2
_geom_bond_distance
Cl1 O7 . 1.332(7)
Cl1 O9 . 1.399(5)
Cl1 O10 . 1.403(7)
Cl1 O8 . 1.410(4)
N1 C13 . 1.492(5)
N1 H1C . 0.8900
N1 H1D . 0.8900
N1 H1E . 0.8900
C14 C13 . 1.528(5)
C14 C13 2 1.528(5)
C14 H14A . 0.9600
C13 H13A . 0.9600
C13 H13B . 0.9600
O1 C12 . 1.423(6)
O1 C1 . 1.444(6)
O2 C2 . 1.420(6)
O2 C3 . 1.452(6)
O6 C10 . 1.422(6)
O6 C11 . 1.445(6)
O5 C8 . 1.430(7)
O5 C9 . 1.462(7)
O3 C4 . 1.429(8)
O3 C5 . 1.468(7)
O4 C6 . 1.403(7)
O4 C7 . 1.462(7)
C11 C12 . 1.494(7)
C11 H11A . 0.9600
C11 H11B . 0.9600
C12 H12A . 0.9599
C12 H12B . 0.9600
C2 C1 . 1.500(8)
C2 H2A . 0.9600
C2 H2B . 0.9601
C1 H1A . 0.9599
C1 H1B . 0.9600
C9 C10 . 1.493(8)
C9 H9A . 0.9600
C9 H9B . 0.9601
C4 C3 . 1.492(8)
C4 H4A . 0.9599
C4 H4B . 0.9600
C3 H3A . 0.9600
C3 H3B . 0.9600
C6 C5 . 1.496(9)
C6 H6A . 0.9601
C6 H6B . 0.9600
C5 H5A . 0.9600
C5 H5B . 0.9600
C8 C7 . 1.492(9)
C8 H8A . 0.9602
C8 H8B . 0.9600
C10 H10A . 0.9602
C10 H10B . 0.9600
C7 H7A . 0.9601
C7 H7B . 0.9599

loop_
_geom_hbond_atom_site_label_D
_geom_hbond_atom_site_label_H
_geom_hbond_atom_site_label_A
_geom_hbond_distance_DH
_geom_hbond_distance_HA
_geom_hbond_distance_DA
_geom_hbond_angle_DHA
N1 H1C O1 0.89 2.10 2.958(4) 160.5
N1 H1E O3 0.89 2.08 2.951(5) 167.2
N1 H1D O5 0.89 2.12 3.007(5) 176.8
C10 H10B O10 0.96 2.55 3.478(13) 161
C13 H13A O9 0.96 2.58 3.470(7) 154

loop_
_geom_torsion_atom_site_label_1
_geom_torsion_atom_site_label_2
_geom_torsion_atom_site_label_3
_geom_torsion_atom_site_label_4
_geom_torsion_site_symmetry_1
_geom_torsion
C13 C14 C13 N1 2 -179.1(5)
C10 O6 C11 C12 . -178.9(4)
C1 O1 C12 C11 . -176.3(4)
O6 C11 C12 O1 . -64.8(5)
C3 O2 C2 C1 . 178.0(4)
C12 O1 C1 C2 . -173.0(4)
O2 C2 C1 O1 . 66.2(6)
C8 O5 C9 C10 . -172.4(5)
C5 O3 C4 C3 . -177.2(4)
C2 O2 C3 C4 . 175.4(5)
O3 C4 C3 O2 . -66.2(6)
C7 O4 C6 C5 . 171.5(5)
C4 O3 C5 C6 . -175.6(5)
O4 C6 C5 O3 . 65.9(6)
C9 O5 C8 C7 . -176.3(5)
C11 O6 C10 C9 . 171.0(4)
O5 C9 C10 O6 . 61.6(6)
C6 O4 C7 C8 . 176.6(5)
O5 C8 C7 O4 . -65.6(6)
